data_4303448
loop_
_publ_author_name
'Shohei Tashiro'
'Ai Minoda'
'Mihoko Yamada'
'Mitsuhiko Shionoya'

_publ_contact_author_address
;
Department of Chemistry
The University of Tokyo
Graduate School of Science
7-3-1, Hongo
Bunkyo-ku
Tokyo
113-0033
;
_publ_contact_author_email ' shionoya@chem.s.u-tokyo.ac.jp '
_publ_contact_author_fax ' 81-3-5841-8061 '
_publ_contact_author_name ' Prof Mitsuhiko Shionoya '
_publ_contact_author_phone ' 81-3-5841-8061 '
_publ_section_title
;
One-Pot, Template Syntheses of a New Class of Metallomacrocycles with a
Tetraoxime Cyclic Skeleton
;
_journal_name_full 'Inorganic Chemistry'
_journal_page_first 10093
_journal_page_last 10101
_journal_paper_doi 10.1021/ic900993j
_journal_volume 48
_journal_year 2009
_chemical_formula_moiety 'C12 H24 N4 Ni O6, 2(Cl O4) '
_chemical_formula_sum 'C12 H24 Cl2 N4 Ni O14'
_chemical_formula_weight 577.95
_space_group_IT_number 2
_symmetry_cell_setting triclinic
_symmetry_Int_Tables_number 2
_symmetry_space_group_name_Hall '-P 1'
_symmetry_space_group_name_H-M 'P -1'
_cell_angle_alpha 85.102(11)
_cell_angle_beta 71.776(11)
_cell_angle_gamma 70.187(11)
_cell_formula_units_Z 1
_cell_length_a 7.496(4)
_cell_length_b 8.246(4)
_cell_length_c 9.762(5)
_cell_measurement_reflns_used 2214
_cell_measurement_temperature 93.1
_cell_measurement_theta_max 27.6
_cell_measurement_theta_min 3.0
_cell_volume 539.1(5)
_computing_cell_refinement 'PROCESS-AUTO (Rigaku, 1998)'
_computing_data_collection 'PROCESS-AUTO (Rigaku, 1998)'
_computing_data_reduction 'CrystalStructure (Rigaku & RAC 2007)'
_computing_molecular_graphics 'ORTEP (Johnson, 1976)'
_computing_publication_material 'CrystalStructure (Rigaku & RAC 2007)'
_computing_structure_refinement 'SHELXL97 (Sheldrick, 1997)'
_computing_structure_solution 'SIR92 (Burla, 1994)'
_diffrn_detector_area_resol_mean 10.00
_diffrn_measured_fraction_theta_full 0.993
_diffrn_measured_fraction_theta_max 0.993
_diffrn_measurement_device_type 'Rigaku RAXIS-RAPID'
_diffrn_measurement_method \w
_diffrn_radiation_type 'Mo K\a'
_diffrn_radiation_wavelength 0.71075
_diffrn_reflns_av_R_equivalents 0.097
_diffrn_reflns_limit_h_max 9
_diffrn_reflns_limit_h_min -9
_diffrn_reflns_limit_k_max 10
_diffrn_reflns_limit_k_min -10
_diffrn_reflns_limit_l_max 12
_diffrn_reflns_limit_l_min -12
_diffrn_reflns_number 5347
_diffrn_reflns_theta_full 27.48
_diffrn_reflns_theta_max 27.48
_exptl_absorpt_coefficient_mu 1.226
_exptl_absorpt_correction_T_max 0.976
_exptl_absorpt_correction_T_min 0.455
_exptl_absorpt_correction_type multi-scan
_exptl_absorpt_process_details
;
    Higashi, T. (1995). Program for Absorption Correction.
    Rigaku Corporation, Tokyo, Japan.
;
_exptl_crystal_colour purple
_exptl_crystal_density_diffrn 1.780
_exptl_crystal_density_method 'not measured'
_exptl_crystal_description block
_exptl_crystal_F_000 298.00
_exptl_crystal_size_max 0.10
_exptl_crystal_size_mid 0.02
_exptl_crystal_size_min 0.02
_refine_diff_density_max 0.98
_refine_diff_density_min -1.62
_refine_ls_extinction_method none
_refine_ls_goodness_of_fit_ref 1.063
_refine_ls_hydrogen_treatment constr
_refine_ls_number_parameters 154
_refine_ls_number_reflns 2466
_refine_ls_R_factor_gt 0.0954
_refine_ls_shift/su_max 0.0000
_refine_ls_structure_factor_coef Fsqd
_refine_ls_weighting_details 'w = 1/[\s^2^(Fo^2^)+(0.0963P)^2^+2.7663P] where P=(Fo^2^+2Fc^2^)/3'
_refine_ls_weighting_scheme calc
_refine_ls_wR_factor_ref 0.2693
_reflns_number_gt 1304
_reflns_number_total 2466
_reflns_threshold_expression F^2^>2.0\s(F^2^)
_cod_data_source_file ic900993j_si_002_6.cif
_cod_data_source_block '_Nitetraoxime-H2O'
_cod_original_cell_volume 539.1(4)
_cod_original_formula_sum 'C12 H24 Cl2 N4 Ni O14 '
_cod_database_code 4303448

loop_
_symmetry_equiv_pos_site_id
_symmetry_equiv_pos_as_xyz
1 +X,+Y,+Z
2 -X,-Y,-Z

loop_
_atom_site_label
_atom_site_type_symbol
_atom_site_fract_x
_atom_site_fract_y
_atom_site_fract_z
_atom_site_U_iso_or_equiv
_atom_site_adp_type
_atom_site_occupancy
_atom_site_symmetry_multiplicity
_atom_site_calc_flag
_atom_site_refinement_flags
_atom_site_disorder_assembly
_atom_site_disorder_group
Ni(1) Ni 0.5000 0.5000 0.5000 0.0374(4) Uani 1.00 2 d S . .
O(1) O 0.6124(8) 0.4606(7) 0.1886(6) 0.0416(14) Uani 1.00 1 d . . .
O(2) O 0.9032(8) 0.2656(7) 0.5016(6) 0.0430(14) Uani 1.00 1 d . . .
O(3) O 0.3938(9) 0.3087(8) 0.4684(6) 0.0476(15) Uani 1.00 1 d . . .
N(1) N 0.4880(10) 0.5816(9) 0.3026(7) 0.0408(16) Uani 1.00 1 d . . .
N(2) N 0.7885(10) 0.3473(9) 0.4086(7) 0.0384(16) Uani 1.00 1 d . . .
C(1) C 0.8159(12) 0.4399(11) 0.1659(8) 0.0392(19) Uani 1.00 1 d . . .
H(1A) H 0.8321 0.5547 0.1456 0.047 Uiso 1.00 1 c R . .
H(1B) H 0.8957 0.3668 0.0780 0.047 Uiso 1.00 1 c R . .
C(2) C 0.9025(12) 0.3640(11) 0.2836(9) 0.0401(19) Uani 1.00 1 d . . .
C(3) C 1.1229(13) 0.3107(13) 0.2422(10) 0.051(2) Uani 1.00 1 d . . .
H(3A) H 1.1755 0.3348 0.1402 0.061 Uiso 1.00 1 c R . .
H(3B) H 1.1773 0.1870 0.2577 0.061 Uiso 1.00 1 c R . .
H(3C) H 1.1612 0.3752 0.3015 0.061 Uiso 1.00 1 c R . .
C(4) C 0.7950(12) 0.1772(10) 0.6097(9) 0.0398(19) Uani 1.00 1 d . . .
H(4A) H 0.8899 0.0839 0.6476 0.048 Uiso 1.00 1 c R . .
H(4B) H 0.7265 0.1231 0.5650 0.048 Uiso 1.00 1 c R . .
C(5) C 0.6415(11) 0.2949(11) 0.7347(9) 0.0397(19) Uani 1.00 1 d . . .
C(6) C 0.6565(14) 0.2536(13) 0.8821(9) 0.050(2) Uani 1.00 1 d . . .
H(6A) H 0.7599 0.2923 0.8958 0.060 Uiso 1.00 1 c R . .
H(6B) H 0.6910 0.1288 0.8951 0.060 Uiso 1.00 1 c R . .
H(6C) H 0.5286 0.3125 0.9529 0.060 Uiso 1.00 1 c R . .
Cl(1) Cl 0.7541(3) 0.9325(2) 0.2072(2) 0.0456(6) Uani 1.00 1 d . . .
O(4) O 0.8484(10) 0.7904(9) 0.2880(7) 0.0608(19) Uani 1.00 1 d . . .
O(5) O 0.8604(11) 1.0524(9) 0.1782(8) 0.068(2) Uani 1.00 1 d . . .
O(6) O 0.7604(12) 0.8647(9) 0.0751(7) 0.068(2) Uani 1.00 1 d . . .
O(7) O 0.5518(10) 1.0112(10) 0.2907(9) 0.073(2) Uani 1.00 1 d . . .

loop_
_atom_site_aniso_label
_atom_site_aniso_U_11
_atom_site_aniso_U_22
_atom_site_aniso_U_33
_atom_site_aniso_U_12
_atom_site_aniso_U_13
_atom_site_aniso_U_23
Ni(1) 0.0330(9) 0.0431(9) 0.0317(8) -0.0060(7) -0.0103(6) -0.0018(6)
O(1) 0.035(3) 0.046(3) 0.035(3) -0.002(2) -0.009(2) -0.011(2)
O(2) 0.039(3) 0.054(3) 0.031(3) -0.006(2) -0.015(2) 0.003(2)
O(3) 0.043(3) 0.054(3) 0.046(3) -0.014(3) -0.014(2) -0.004(3)
N(1) 0.027(3) 0.046(4) 0.042(4) -0.006(3) -0.006(3) -0.004(3)
N(2) 0.035(3) 0.048(4) 0.035(3) -0.010(3) -0.020(3) 0.002(3)
C(1) 0.036(4) 0.044(4) 0.027(4) -0.004(3) -0.004(3) -0.007(3)
C(2) 0.031(4) 0.053(5) 0.038(4) -0.012(4) -0.012(3) -0.006(4)
C(3) 0.039(5) 0.066(6) 0.043(5) -0.014(4) -0.010(4) 0.008(4)
C(4) 0.034(4) 0.040(4) 0.039(4) -0.003(3) -0.012(3) 0.002(3)
C(5) 0.026(4) 0.047(5) 0.043(5) -0.007(3) -0.012(3) -0.001(4)
C(6) 0.045(5) 0.068(6) 0.034(4) -0.009(4) -0.018(4) 0.002(4)
Cl(1) 0.0403(12) 0.0495(13) 0.0443(13) -0.0117(10) -0.0113(10) -0.0040(10)
O(4) 0.056(4) 0.073(4) 0.062(4) -0.025(3) -0.032(3) 0.023(3)
O(5) 0.062(4) 0.063(4) 0.086(5) -0.029(4) -0.024(4) -0.001(4)
O(6) 0.091(5) 0.079(5) 0.043(4) -0.027(4) -0.035(4) 0.004(3)
O(7) 0.047(4) 0.072(5) 0.083(5) -0.012(3) 0.002(3) -0.024(4)

loop_
_atom_type_symbol
_atom_type_description
_atom_type_scat_dispersion_real
_atom_type_scat_dispersion_imag
_atom_type_scat_source
C C 0.003 0.002
;
International Tables for Crystallography
(1992, Vol. C, Tables 4.2.6.8 and 6.1.1.4)
;
H H 0.000 0.000
;
International Tables for Crystallography
(1992, Vol. C, Table 6.1.1.4)
;
O O 0.011 0.006
;
International Tables for Crystallography
(1992, Vol. C, Tables 4.2.6.8 and 6.1.1.4)
;
N N 0.006 0.003
;
International Tables for Crystallography
(1992, Vol. C, Tables 4.2.6.8 and 6.1.1.4)
;
Ni Ni 0.339 1.112
;
International Tables for Crystallography
(1992, Vol. C, Tables 4.2.6.8 and 6.1.1.4)
;
Cl Cl 0.148 0.159
;
International Tables for Crystallography
(1992, Vol. C, Tables 4.2.6.8 and 6.1.1.4)
;

loop_
_geom_angle_atom_site_label_1
_geom_angle_atom_site_label_2
_geom_angle_atom_site_label_3
_geom_angle
_geom_angle_publ_flag
_geom_angle_site_symmetry_1
_geom_angle_site_symmetry_2
_geom_angle_site_symmetry_3
O(3) Ni(1) O(3) 180.0(3) yes . . 2_666
O(3) Ni(1) N(1) 87.2(3) yes . . .
O(3) Ni(1) N(1) 92.8(3) yes . . 2_666
O(3) Ni(1) N(2) 91.5(2) yes . . .
O(3) Ni(1) N(2) 88.5(2) yes . . 2_666
O(3) Ni(1) N(1) 92.8(3) yes 2_666 . .
O(3) Ni(1) N(1) 87.2(3) yes 2_666 . 2_666
O(3) Ni(1) N(2) 88.5(2) yes 2_666 . .
O(3) Ni(1) N(2) 91.5(2) yes 2_666 . 2_666
N(1) Ni(1) N(1) 180 yes . . 2_666
N(1) Ni(1) N(2) 88.8(2) yes . . .
N(1) Ni(1) N(2) 91.2(2) yes . . 2_666
N(1) Ni(1) N(2) 91.2(2) yes 2_666 . .
N(1) Ni(1) N(2) 88.8(2) yes 2_666 . 2_666
N(2) Ni(1) N(2) 180.0(4) yes . . 2_666
N(1) O(1) C(1) 110.6(7) yes . . .
N(2) O(2) C(4) 109.1(6) yes . . .
Ni(1) N(1) O(1) 115.0(4) yes . . .
Ni(1) N(1) C(5) 130.0(5) yes . . 2_666
O(1) N(1) C(5) 113.0(7) yes . . 2_666
Ni(1) N(2) O(2) 118.0(4) yes . . .
Ni(1) N(2) C(2) 126.4(5) yes . . .
O(2) N(2) C(2) 110.2(6) yes . . .
O(1) C(1) C(2) 117.6(6) yes . . .
N(2) C(2) C(1) 119.9(8) yes . . .
N(2) C(2) C(3) 125.2(8) yes . . .
C(1) C(2) C(3) 114.9(7) yes . . .
O(2) C(4) C(5) 113.1(7) yes . . .
N(1) C(5) C(4) 113.9(8) yes 2_666 . .
N(1) C(5) C(6) 127.7(7) yes 2_666 . .
C(4) C(5) C(6) 118.5(7) yes . . .
O(4) Cl(1) O(5) 108.7(5) yes . . .
O(4) Cl(1) O(6) 108.6(4) yes . . .
O(4) Cl(1) O(7) 108.6(4) yes . . .
O(5) Cl(1) O(6) 110.2(5) yes . . .
O(5) Cl(1) O(7) 111.3(4) yes . . .
O(6) Cl(1) O(7) 109.3(5) yes . . .
O(1) C(1) H(1A) 107.9 no . . .
O(1) C(1) H(1B) 107.9 no . . .
H(1A) C(1) H(1B) 107.2 no . . .
H(1A) C(1) C(2) 107.9 no . . .
H(1B) C(1) C(2) 107.9 no . . .
C(2) C(3) H(3A) 109.5 no . . .
C(2) C(3) H(3B) 109.5 no . . .
C(2) C(3) H(3C) 109.5 no . . .
H(3A) C(3) H(3B) 109.5 no . . .
H(3A) C(3) H(3C) 109.5 no . . .
H(3B) C(3) H(3C) 109.5 no . . .
O(2) C(4) H(4A) 109.0 no . . .
O(2) C(4) H(4B) 109.0 no . . .
H(4A) C(4) H(4B) 107.8 no . . .
H(4A) C(4) C(5) 109.0 no . . .
H(4B) C(4) C(5) 109.0 no . . .
C(5) C(6) H(6A) 109.5 no . . .
C(5) C(6) H(6B) 109.5 no . . .
C(5) C(6) H(6C) 109.5 no . . .
H(6A) C(6) H(6B) 109.5 no . . .
H(6A) C(6) H(6C) 109.5 no . . .
H(6B) C(6) H(6C) 109.5 no . . .

loop_
_geom_bond_atom_site_label_1
_geom_bond_atom_site_label_2
_geom_bond_distance
_geom_bond_publ_flag
_geom_bond_site_symmetry_1
_geom_bond_site_symmetry_2
Ni(1) O(3) 2.075(7) yes . .
Ni(1) O(3) 2.075(7) yes . 2_666
Ni(1) N(1) 2.005(7) yes . .
Ni(1) N(1) 2.005(7) yes . 2_666
Ni(1) N(2) 2.049(6) yes . .
Ni(1) N(2) 2.049(6) yes . 2_666
O(1) N(1) 1.419(8) yes . .
O(1) C(1) 1.422(11) yes . .
O(2) N(2) 1.417(10) yes . .
O(2) C(4) 1.427(10) yes . .
N(1) C(5) 1.265(10) yes . 2_666
N(2) C(2) 1.279(10) yes . .
C(1) C(2) 1.484(13) yes . .
C(2) C(3) 1.485(12) yes . .
C(4) C(5) 1.524(10) yes . .
C(5) C(6) 1.480(13) yes . .
Cl(1) O(4) 1.458(7) yes . .
Cl(1) O(5) 1.427(9) yes . .
Cl(1) O(6) 1.429(8) yes . .
Cl(1) O(7) 1.426(6) yes . .
C(1) H(1A) 0.990 no . .
C(1) H(1B) 0.990 no . .
C(3) H(3A) 0.980 no . .
C(3) H(3B) 0.980 no . .
C(3) H(3C) 0.980 no . .
C(4) H(4A) 0.990 no . .
C(4) H(4B) 0.990 no . .
C(6) H(6A) 0.980 no . .
C(6) H(6B) 0.980 no . .
C(6) H(6C) 0.980 no . .

loop_
_geom_contact_atom_site_label_1
_geom_contact_atom_site_label_2
_geom_contact_distance
_geom_contact_publ_flag
_geom_contact_site_symmetry_1
_geom_contact_site_symmetry_2
O(1) C(6) 3.442(12) ? . 1_554
O(1) O(5) 3.239(8) ? . 1_545
O(2) O(4) 3.090(11) ? . 2_766
O(3) C(3) 3.432(13) ? . 1_455
O(3) O(4) 2.756(9) ? . 2_666
O(3) O(7) 2.811(10) ? . 1_545
O(3) O(7) 3.386(10) ? . 2_666
N(2) O(5) 3.248(11) ? . 1_545
C(1) O(4) 3.329(13) ? . .
C(1) O(5) 3.094(12) ? . 1_545
C(1) O(6) 3.456(12) ? . .
C(1) O(6) 3.586(9) ? . 2_765
C(2) O(4) 3.403(12) ? . .
C(2) O(5) 2.994(14) ? . 1_545
C(3) O(3) 3.432(13) ? . 1_655
C(3) O(5) 3.555(16) ? . 1_545
C(3) O(6) 3.266(12) ? . 2_765
C(3) O(7) 3.468(11) ? . 1_645
C(4) O(4) 3.227(14) ? . 2_766
C(4) O(7) 3.319(13) ? . 2_666
C(5) O(4) 3.583(12) ? . 2_766
C(5) O(7) 3.368(14) ? . 2_666
C(6) O(1) 3.442(12) ? . 1_556
C(6) O(4) 3.463(12) ? . 2_766
C(6) O(5) 3.543(11) ? . 2_766
C(6) O(6) 3.554(12) ? . 1_546
C(6) O(6) 3.475(15) ? . 2_666
O(4) O(2) 3.090(11) ? . 2_766
O(4) O(3) 2.756(9) ? . 2_666
O(4) C(1) 3.329(13) ? . .
O(4) C(2) 3.403(12) ? . .
O(4) C(4) 3.227(14) ? . 2_766
O(4) C(5) 3.583(12) ? . 2_766
O(4) C(6) 3.463(12) ? . 2_766
O(5) O(1) 3.239(8) ? . 1_565
O(5) N(2) 3.248(11) ? . 1_565
O(5) C(1) 3.094(12) ? . 1_565
O(5) C(2) 2.994(14) ? . 1_565
O(5) C(3) 3.555(16) ? . 1_565
O(5) C(6) 3.543(11) ? . 2_766
O(5) O(5) 3.458(10) ? . 2_775
O(5) O(6) 3.360(11) ? . 2_775
O(6) C(1) 3.456(12) ? . .
O(6) C(1) 3.586(9) ? . 2_765
O(6) C(3) 3.266(12) ? . 2_765
O(6) C(6) 3.554(12) ? . 1_564
O(6) C(6) 3.475(15) ? . 2_666
O(6) O(5) 3.360(11) ? . 2_775
O(7) O(3) 2.811(10) ? . 1_565
O(7) O(3) 3.386(10) ? . 2_666
O(7) C(3) 3.468(11) ? . 1_465
O(7) C(4) 3.319(13) ? . 2_666
O(7) C(5) 3.368(14) ? . 2_666
O(1) H(3C) 3.507 ? . 1_455
O(1) H(6A) 2.996 ? . 1_554
O(1) H(6C) 3.014 ? . 1_554
O(2) H(3C) 3.482 ? . 2_766
O(2) H(4A) 3.017 ? . 2_756
O(2) H(4B) 3.405 ? . 2_756
O(3) H(3B) 3.379 ? . 1_455
O(3) H(3C) 2.640 ? . 1_455
N(1) H(3C) 3.427 ? . 1_455
N(2) H(4A) 3.528 ? . 2_756
C(1) H(1A) 3.354 ? . 2_765
C(1) H(1B) 3.369 ? . 2_765
C(1) H(3A) 3.376 ? . 2_765
C(1) H(6A) 3.193 ? . 1_554
H(1A) C(1) 3.354 ? . 2_765
H(1A) H(1A) 3.107 ? . 2_765
H(1A) H(1B) 2.686 ? . 2_765
H(1A) H(3A) 2.872 ? . 2_765
H(1A) H(6A) 3.586 ? . 2_766
H(1A) Cl(1) 3.045 ? . .
H(1A) O(4) 2.540 ? . .
H(1A) O(6) 2.510 ? . .
H(1B) C(1) 3.369 ? . 2_765
H(1B) H(1A) 2.686 ? . 2_765
H(1B) H(1B) 3.139 ? . 2_765
H(1B) H(3A) 3.131 ? . 2_765
H(1B) C(6) 3.366 ? . 1_554
H(1B) H(6A) 2.514 ? . 1_554
H(1B) H(6C) 3.506 ? . 1_554
H(1B) Cl(1) 3.598 ? . 2_765
H(1B) O(4) 3.597 ? . 2_765
H(1B) O(5) 2.760 ? . 1_545
H(1B) O(6) 2.695 ? . 2_765
C(2) H(4A) 3.584 ? . 2_756
C(3) H(4A) 3.362 ? . 2_756
C(3) H(6C) 3.446 ? . 1_654
H(3A) C(1) 3.376 ? . 2_765
H(3A) H(1A) 2.872 ? . 2_765
H(3A) H(1B) 3.131 ? . 2_765
H(3A) C(6) 3.573 ? . 1_654
H(3A) H(6A) 3.245 ? . 2_766
H(3A) H(6C) 2.661 ? . 1_654
H(3A) O(6) 2.604 ? . 2_765
H(3B) O(3) 3.379 ? . 1_655
H(3B) C(4) 3.133 ? . 2_756
H(3B) H(4A) 2.493 ? . 2_756
H(3B) H(4B) 2.971 ? . 2_756
H(3B) H(6B) 2.824 ? . 2_756
H(3B) O(5) 3.251 ? . 1_545
H(3B) O(6) 3.179 ? . 2_765
H(3B) O(7) 2.795 ? . 1_645
H(3C) O(1) 3.507 ? . 1_655
H(3C) O(2) 3.482 ? . 2_766
H(3C) O(3) 2.640 ? . 1_655
H(3C) N(1) 3.427 ? . 1_655
H(3C) C(5) 3.457 ? . 2_766
H(3C) H(6A) 3.326 ? . 2_766
H(3C) H(6C) 3.592 ? . 1_654
H(3C) O(4) 3.451 ? . .
H(3C) O(7) 3.391 ? . 1_645
C(4) H(3B) 3.133 ? . 2_756
C(4) H(4A) 3.207 ? . 2_756
C(4) H(4B) 3.575 ? . 2_756
H(4A) O(2) 3.017 ? . 2_756
H(4A) N(2) 3.528 ? . 2_756
H(4A) C(2) 3.584 ? . 2_756
H(4A) C(3) 3.362 ? . 2_756
H(4A) H(3B) 2.493 ? . 2_756
H(4A) C(4) 3.207 ? . 2_756
H(4A) H(4A) 3.017 ? . 2_756
H(4A) H(4B) 3.006 ? . 2_756
H(4A) Cl(1) 3.353 ? . 2_766
H(4A) O(4) 2.753 ? . 2_766
H(4A) O(5) 2.811 ? . 2_766
H(4A) O(7) 3.517 ? . 2_666
H(4B) O(2) 3.405 ? . 2_756
H(4B) H(3B) 2.971 ? . 2_756
H(4B) C(4) 3.575 ? . 2_756
H(4B) H(4A) 3.006 ? . 2_756
H(4B) O(7) 2.651 ? . 2_666
C(5) H(3C) 3.457 ? . 2_766
C(6) H(1B) 3.366 ? . 1_556
C(6) H(3A) 3.573 ? . 1_456
H(6A) O(1) 2.996 ? . 1_556
H(6A) C(1) 3.193 ? . 1_556
H(6A) H(1A) 3.586 ? . 2_766
H(6A) H(1B) 2.514 ? . 1_556
H(6A) H(3A) 3.245 ? . 2_766
H(6A) H(3C) 3.326 ? . 2_766
H(6A) H(6C) 3.395 ? . 2_667
H(6A) Cl(1) 3.342 ? . 2_766
H(6A) O(4) 2.804 ? . 2_766
H(6A) O(5) 3.382 ? . 1_546
H(6A) O(5) 3.207 ? . 2_766
H(6A) O(6) 3.479 ? . 2_766
H(6B) H(3B) 2.824 ? . 2_756
H(6B) Cl(1) 3.415 ? . 1_546
H(6B) O(5) 3.317 ? . 1_546
H(6B) O(5) 3.054 ? . 2_766
H(6B) O(6) 2.693 ? . 1_546
H(6B) O(6) 3.287 ? . 2_666
H(6B) O(7) 3.432 ? . 2_666
H(6C) O(1) 3.014 ? . 1_556
H(6C) H(1B) 3.506 ? . 1_556
H(6C) C(3) 3.446 ? . 1_456
H(6C) H(3A) 2.661 ? . 1_456
H(6C) H(3C) 3.592 ? . 1_456
H(6C) H(6A) 3.395 ? . 2_667
H(6C) H(6C) 3.152 ? . 2_667
H(6C) O(6) 3.081 ? . 2_666
Cl(1) H(1A) 3.045 ? . .
Cl(1) H(1B) 3.598 ? . 2_765
Cl(1) H(4A) 3.353 ? . 2_766
Cl(1) H(6A) 3.342 ? . 2_766
Cl(1) H(6B) 3.415 ? . 1_564
O(4) H(1A) 2.540 ? . .
O(4) H(1B) 3.597 ? . 2_765
O(4) H(3C) 3.451 ? . .
O(4) H(4A) 2.753 ? . 2_766
O(4) H(6A) 2.804 ? . 2_766
O(5) H(1B) 2.760 ? . 1_565
O(5) H(3B) 3.251 ? . 1_565
O(5) H(4A) 2.811 ? . 2_766
O(5) H(6A) 3.382 ? . 1_564
O(5) H(6A) 3.207 ? . 2_766
O(5) H(6B) 3.317 ? . 1_564
O(5) H(6B) 3.054 ? . 2_766
O(6) H(1A) 2.510 ? . .
O(6) H(1B) 2.695 ? . 2_765
O(6) H(3A) 2.604 ? . 2_765
O(6) H(3B) 3.179 ? . 2_765
O(6) H(6A) 3.479 ? . 2_766
O(6) H(6B) 2.693 ? . 1_564
O(6) H(6B) 3.287 ? . 2_666
O(6) H(6C) 3.081 ? . 2_666
O(7) H(3B) 2.795 ? . 1_465
O(7) H(3C) 3.391 ? . 1_465
O(7) H(4A) 3.517 ? . 2_666
O(7) H(4B) 2.651 ? . 2_666
O(7) H(6B) 3.432 ? . 2_666

loop_
_geom_torsion_atom_site_label_1
_geom_torsion_atom_site_label_2
_geom_torsion_atom_site_label_3
_geom_torsion_atom_site_label_4
_geom_torsion
_geom_torsion_publ_flag
_geom_torsion_site_symmetry_1
_geom_torsion_site_symmetry_2
_geom_torsion_site_symmetry_3
_geom_torsion_site_symmetry_4
O(3) Ni(1) N(1) O(1) -62.1(6) ? . . . .
O(3) Ni(1) N(1) C(5) 100.1(10) ? . . . 2_666
O(3) Ni(1) N(1) O(1) -117.9(6) ? . . 2_666 2_666
O(3) Ni(1) N(1) C(5) 79.9(10) ? . . 2_666 .
O(3) Ni(1) N(2) O(2) -102.4(6) ? . . . .
O(3) Ni(1) N(2) C(2) 106.1(9) ? . . . .
O(3) Ni(1) N(2) O(2) -77.6(6) ? . . 2_666 2_666
O(3) Ni(1) N(2) C(2) 73.9(9) ? . . 2_666 2_666
O(3) Ni(1) N(1) O(1) 117.9(6) ? 2_666 . . .
O(3) Ni(1) N(1) C(5) -79.9(10) ? 2_666 . . 2_666
O(3) Ni(1) N(1) O(1) 62.1(6) ? 2_666 . 2_666 2_666
O(3) Ni(1) N(1) C(5) -100.1(10) ? 2_666 . 2_666 .
O(3) Ni(1) N(2) O(2) 77.6(6) ? 2_666 . . .
O(3) Ni(1) N(2) C(2) -73.9(9) ? 2_666 . . .
O(3) Ni(1) N(2) O(2) 102.4(6) ? 2_666 . 2_666 2_666
O(3) Ni(1) N(2) C(2) -106.1(9) ? 2_666 . 2_666 2_666
N(1) Ni(1) N(2) O(2) 170.4(6) ? . . . .
N(1) Ni(1) N(2) C(2) 18.9(9) ? . . . .
N(2) Ni(1) N(1) O(1) 29.5(6) ? . . . .
N(2) Ni(1) N(1) C(5) -168.3(10) ? . . . 2_666
N(1) Ni(1) N(2) O(2) 9.6(6) ? . . 2_666 2_666
N(1) Ni(1) N(2) C(2) 161.1(9) ? . . 2_666 2_666
N(2) Ni(1) N(1) O(1) -150.5(6) ? 2_666 . . .
N(2) Ni(1) N(1) C(5) 11.7(10) ? 2_666 . . 2_666
N(1) Ni(1) N(2) O(2) -9.6(6) ? 2_666 . . .
N(1) Ni(1) N(2) C(2) -161.1(9) ? 2_666 . . .
N(2) Ni(1) N(1) O(1) 150.5(6) ? . . 2_666 2_666
N(2) Ni(1) N(1) C(5) -11.7(10) ? . . 2_666 .
N(1) Ni(1) N(2) O(2) -170.4(6) ? 2_666 . 2_666 2_666
N(1) Ni(1) N(2) C(2) -18.9(9) ? 2_666 . 2_666 2_666
N(2) Ni(1) N(1) O(1) -29.5(6) ? 2_666 . 2_666 2_666
N(2) Ni(1) N(1) C(5) 168.3(10) ? 2_666 . 2_666 .
N(1) O(1) C(1) C(2) 65.0(9) ? . . . .
C(1) O(1) N(1) Ni(1) -70.9(7) ? . . . .
C(1) O(1) N(1) C(5) 123.8(8) ? . . . 2_666
N(2) O(2) C(4) C(5) -82.0(9) ? . . . .
C(4) O(2) N(2) Ni(1) 51.1(7) ? . . . .
C(4) O(2) N(2) C(2) -153.1(7) ? . . . .
Ni(1) N(1) C(5) C(4) 9.3(14) ? . . 2_666 2_666
Ni(1) N(1) C(5) C(6) -171.5(8) ? . . 2_666 2_666
O(1) N(1) C(5) C(4) 171.8(7) ? . . 2_666 2_666
O(1) N(1) C(5) C(6) -9.0(15) ? . . 2_666 2_666
Ni(1) N(2) C(2) C(1) -29.2(14) ? . . . .
Ni(1) N(2) C(2) C(3) 151.6(8) ? . . . .
O(2) N(2) C(2) C(1) 177.5(8) ? . . . .
O(2) N(2) C(2) C(3) -1.7(13) ? . . . .
O(1) C(1) C(2) N(2) -12.0(13) ? . . . .
O(1) C(1) C(2) C(3) 167.3(8) ? . . . .
O(2) C(4) C(5) N(1) 59.1(12) ? . . . 2_666
O(2) C(4) C(5) C(6) -121.7(9) ? . . . .
